data_9000310
loop_
_publ_author_name
'Cannillo, E.'
'Dal Negro, A.'
'Rossi, G.'

_publ_section_title
;
 The crystal structure of latiumite, a new type of sheet silicate
;
_journal_name_full 'American Mineralogist'
_journal_page_first 466
_journal_page_last 470
_journal_volume 58
_journal_year 1973
_chemical_formula_sum 'C0.3 Al2.85 Ca3 K0.85 O14.67 S0.71 Si2.15'
_chemical_name_mineral Latiumite
_space_group_IT_number 4
_symmetry_space_group_name_Hall 'P 2yb'
_symmetry_space_group_name_H-M 'P 1 21 1'
_cell_angle_alpha 90
_cell_angle_beta 106.0
_cell_angle_gamma 90
_cell_length_a 12.06
_cell_length_b 5.08
_cell_length_c 10.81
_cell_formula_units_Z 2
_cell_volume 636.617
_database_code_amcsd 0000319
_exptl_crystal_density_diffrn 2.879
_cod_original_formula_sum 'Si2.15 Al2.85 Ca3 K.85 S.71 C.3 O14.67'
_cod_database_code 9000310

loop_
_space_group_symop_operation_xyz
x,y,z
-x,1/2+y,-z

loop_
_atom_site_label
_atom_site_fract_x
_atom_site_fract_y
_atom_site_fract_z
_atom_site_occupancy
_atom_site_U_iso_or_equiv
Si1 0.37790 0.75000 0.07100 0.80000 0.00215
Al1 0.37790 0.75000 0.07100 0.20000 0.00215
Al2 0.38160 0.75810 0.34970 1.00000 ?
Al3 0.34470 0.26010 0.47840 0.50000 0.00063
Si3 0.34470 0.26010 0.47840 0.50000 0.00063
Si4 0.82390 0.71030 0.35690 0.85000 0.00165
Al4 0.82390 0.71030 0.35690 0.15000 0.00165
Al5 0.65300 0.74940 0.08400 1.00000 0.00101
Ca1 0.88660 0.25810 0.19130 1.00000 0.00418
Ca2 0.20250 0.25490 0.14600 1.00000 0.01039
Ca3 0.11660 0.73840 0.45150 1.00000 0.00279
K 0.57470 0.25740 0.27480 0.85000 0.01520
S 0.03580 0.78330 0.13870 0.71000 0.00557
C 0.01000 0.77000 0.17000 0.30000 ?
O1 0.69000 0.08040 0.05830 1.00000 0.01532
O2 0.51650 0.72690 0.10350 1.00000 0.00950
O3 0.33790 0.06310 0.04600 1.00000 0.01001
O4 0.33890 0.63880 0.19340 1.00000 0.00519
O5 0.34140 0.09200 0.34280 1.00000 0.01292
O6 0.52990 0.72770 0.40970 1.00000 0.01203
O7 0.30730 0.57540 0.43660 1.00000 0.01077
O8 0.24260 0.11730 0.53580 1.00000 0.01013
O9 0.94070 0.55190 0.39810 1.00000 0.01697
O10 0.83500 0.02990 0.35400 1.00000 0.00861
O11 0.74750 0.59740 0.21660 1.00000 0.00823
O12 0.91190 0.81700 0.08030 1.00000 0.02736
O13 0.10590 0.32980 0.04610 0.67000 0.00621
O14 0.06490 0.53170 0.20180 1.00000 0.02913
O15 0.07030 -0.01070 0.23880 1.00000 0.02216

loop_
_cod_related_entry_id
_cod_related_entry_database
_cod_related_entry_code
1 AMCSD 0000319
